data_7227741
loop_
_publ_author_name
'Martins, Felipe Terra'
'Maia, Lauro June Queiroz'
'da Silva Neto, Leonardo'
'da Silva, Cleiton Moreira'
'Sarotti, Ariel M.'
'de F\'atima, \^Angelo'

_publ_section_title
;
 Solvatomorphs of 25,26,27,28-tetrahydroxycalix[4]arene and
 5,11,17,23-tetramino-25,26,27,28-tetrabutoxycalix[4]arene: quenching
 photoluminescence through switching the guest
;
_journal_issue 13
_journal_name_full CrystEngComm
_journal_page_first 1792
_journal_paper_doi 10.1039/C6CE02649D
_journal_volume 19
_journal_year 2017
_chemical_formula_sum 'C88 H90 O17'
_chemical_formula_weight 1419.60
_chemical_name_systematic
;
 ?
;
_space_group_crystal_system monoclinic
_space_group_IT_number 12
_space_group_name_Hall '-C 2y'
_space_group_name_H-M_alt 'C 1 2/m 1'
_symmetry_space_group_name_Hall '-C 2y'
_symmetry_space_group_name_H-M 'C 1 2/m 1'
_atom_sites_solution_hydrogens mixed
_audit_creation_method SHELXL-2014
_audit_update_record
;
2016-10-25 deposited with the CCDC.
2017-02-24 downloaded from the CCDC.
;
_cell_angle_alpha 90
_cell_angle_beta 113.747(4)
_cell_angle_gamma 90
_cell_formula_units_Z 4
_cell_length_a 18.5360(13)
_cell_length_b 33.680(3)
_cell_length_c 16.0933(11)
_cell_measurement_reflns_used 49580
_cell_measurement_temperature 296(2)
_cell_measurement_theta_max 25.416
_cell_measurement_theta_min 1.543
_cell_volume 9196.3(12)
_computing_structure_refinement 'SHELXL-2014 (Sheldrick, 2014)'
_diffrn_ambient_temperature 296(2)
_diffrn_measured_fraction_theta_full 0.990
_diffrn_measured_fraction_theta_max 0.984
_diffrn_measurement_device_type KappaCCD
_diffrn_radiation_type MoK\a
_diffrn_radiation_wavelength 0.71073
_diffrn_reflns_av_R_equivalents 0.0388
_diffrn_reflns_av_unetI/netI 0.0377
_diffrn_reflns_Laue_measured_fraction_full 0.990
_diffrn_reflns_Laue_measured_fraction_max 0.984
_diffrn_reflns_limit_h_max 22
_diffrn_reflns_limit_h_min -22
_diffrn_reflns_limit_k_max 40
_diffrn_reflns_limit_k_min -40
_diffrn_reflns_limit_l_max 19
_diffrn_reflns_limit_l_min -16
_diffrn_reflns_number 49580
_diffrn_reflns_point_group_measured_fraction_full 0.990
_diffrn_reflns_point_group_measured_fraction_max 0.984
_diffrn_reflns_theta_full 25.000
_diffrn_reflns_theta_max 25.416
_diffrn_reflns_theta_min 1.543
_exptl_absorpt_coefficient_mu 0.070
_exptl_absorpt_correction_T_max 0.997
_exptl_absorpt_correction_T_min 0.985
_exptl_absorpt_correction_type multi-scan
_exptl_absorpt_process_details 'Blessing, R. H. (1995) Acta Cryst., A51, 33-38'
_exptl_crystal_colour colorless
_exptl_crystal_density_diffrn 1.025
_exptl_crystal_description neddle
_exptl_crystal_F_000 3016
_exptl_crystal_size_max 0.29
_exptl_crystal_size_mid 0.09
_exptl_crystal_size_min 0.05
_refine_diff_density_max 1.273
_refine_diff_density_min -0.318
_refine_diff_density_rms 0.130
_refine_ls_extinction_method none
_refine_ls_goodness_of_fit_ref 1.481
_refine_ls_hydrogen_treatment constr
_refine_ls_matrix_type full
_refine_ls_number_parameters 488
_refine_ls_number_reflns 8509
_refine_ls_number_restraints 479
_refine_ls_restrained_S_all 1.495
_refine_ls_R_factor_all 0.2162
_refine_ls_R_factor_gt 0.1648
_refine_ls_shift/su_max 0.889
_refine_ls_shift/su_mean 0.136
_refine_ls_structure_factor_coef Fsqd
_refine_ls_weighting_details 'w=1/[\s^2^(Fo^2^)+(0.2000P)^2^] where P=(Fo^2^+2Fc^2^)/3'
_refine_ls_weighting_scheme calc
_refine_ls_wR_factor_gt 0.4357
_refine_ls_wR_factor_ref 0.4633
_reflns_Friedel_coverage 0.000
_reflns_number_gt 3701
_reflns_number_total 8509
_reflns_threshold_expression 'I > 2\s(I)'
_cod_data_source_file c6ce02649d2.cif
_cod_data_source_block calix4arene_solvate
_cod_depositor_comments 'Adding full bibliography for 7227740--7227743.cif.'
_cod_database_code 7227741
_shelx_space_group_comment
;
The symmetry employed for this shelxl refinement is uniquely defined
by the following loop, which should always be used as a source of
symmetry information in preference to the above space-group names.
They are only intended as comments.
;
_shelxl_version_number 2014-3

loop_
_space_group_symop_operation_xyz
'x, y, z'
'-x, y, -z'
'x+1/2, y+1/2, z'
'-x+1/2, y+1/2, -z'
'-x, -y, -z'
'x, -y, z'
'-x+1/2, -y+1/2, -z'
'x+1/2, -y+1/2, z'

loop_
_atom_site_label
_atom_site_type_symbol
_atom_site_fract_x
_atom_site_fract_y
_atom_site_fract_z
_atom_site_U_iso_or_equiv
_atom_site_adp_type
_atom_site_occupancy
_atom_site_site_symmetry_order
_atom_site_calc_flag
_atom_site_refinement_flags_posn
_atom_site_refinement_flags_adp
_atom_site_refinement_flags_occupancy
O1W O 0.8840(9) 0.5000 0.2471(8) 0.253(6) Uani 1 2 d S T P
H2W H 0.9089 0.5000 0.3052 0.379 Uiso 1 2 d R U P
H1W H 0.9175 0.5158 0.2269 0.379 Uiso 0.5 1 d R U P
O1B O 0.6532(4) 0.5387(2) 0.5177(3) 0.152(2) Uani 1 1 d . U .
H1OB H 0.6176 0.5519 0.5219 0.227 Uiso 0.5 1 d R U P
H2OB H 0.6511 0.5147 0.4811 0.227 Uiso 0.5 1 d R U P
O4A O 0.6290(2) 0.72138(11) 0.3837(2) 0.0927(11) Uani 1 1 d . U .
H4OA H 0.6658 0.7359 0.3876 0.139 Uiso 1 1 calc R U .
O1A O 0.7568(2) 0.76432(11) 0.4065(2) 0.0967(12) Uani 1 1 d . U .
H1OA H 0.8011 0.7591 0.4443 0.145 Uiso 1 1 calc R U .
O2A O 0.8500(2) 0.70243(12) 0.4876(2) 0.1019(12) Uani 1 1 d . U .
H2OA H 0.8044 0.6943 0.4674 0.153 Uiso 1 1 calc R U .
O3A O 0.7210(2) 0.66005(12) 0.4637(2) 0.0999(12) Uani 1 1 d . U .
H3OA H 0.6857 0.6762 0.4396 0.150 Uiso 1 1 calc R U .
C13B C 0.6608(7) 0.6031(3) 0.7851(8) 0.165(3) Uani 1 1 d . U .
H13B H 0.6928 0.6254 0.7963 0.198 Uiso 1 1 calc R U .
C8B C 0.6289(6) 0.5881(3) 0.6974(6) 0.147(2) Uani 1 1 d . U .
C7B C 0.6513(7) 0.6066(3) 0.6234(7) 0.192(4) Uani 1 1 d . U .
H7B1 H 0.6097 0.6016 0.5641 0.230 Uiso 1 1 calc R U .
H7B2 H 0.6568 0.6351 0.6321 0.230 Uiso 1 1 calc R U .
C6B C 0.7270(7) 0.5894(3) 0.6272(6) 0.142(2) Uani 1 1 d . U .
C1B C 0.7221(6) 0.5534(2) 0.5719(5) 0.123(2) Uani 1 1 d . U .
C2B C 0.7934(5) 0.5362(2) 0.5797(5) 0.1089(18) Uani 1 1 d . U .
C15B C 0.7944(7) 0.5000 0.5287(6) 0.122(3) Uani 1 2 d S TU P
H15A H 0.8413 0.5000 0.5161 0.146 Uiso 1 2 calc R U P
H15B H 0.7489 0.5000 0.4711 0.146 Uiso 1 2 calc R U P
C5B C 0.8003(8) 0.6031(2) 0.6831(8) 0.160(3) Uani 1 1 d . U .
H5B H 0.8029 0.6249 0.7197 0.192 Uiso 1 1 calc R U .
C9B C 0.5805(5) 0.5543(3) 0.6811(5) 0.133(2) Uani 1 1 d . U .
C10B C 0.5647(4) 0.5368(3) 0.7471(5) 0.125(2) Uani 1 1 d . U .
C11B C 0.5984(5) 0.5542(3) 0.8351(5) 0.128(2) Uani 1 1 d . U .
H11B H 0.5869 0.5432 0.8814 0.154 Uiso 1 1 calc R U .
C12B C 0.6482(6) 0.5873(3) 0.8547(7) 0.157(3) Uani 1 1 d . U .
H12B H 0.6714 0.5979 0.9129 0.189 Uiso 1 1 calc R U .
C14B C 0.5133(6) 0.5000 0.7284(8) 0.152(4) Uani 1 2 d S TU P
H14A H 0.4842 0.5000 0.7669 0.182 Uiso 1 2 calc R U P
H14B H 0.4756 0.5000 0.6656 0.182 Uiso 1 2 calc R U P
O2B O 0.5490(3) 0.5401(2) 0.5951(3) 0.167(2) Uani 1 1 d . U .
H3OB H 0.5803 0.5432 0.5714 0.251 Uiso 0.5 1 d R U P
H4OB H 0.4952 0.5284 0.5659 0.251 Uiso 0.5 1 d R U P
C4B C 0.8703(7) 0.5868(2) 0.6887(6) 0.153(3) Uani 1 1 d . U .
H4B H 0.9183 0.5984 0.7248 0.183 Uiso 1 1 calc R U .
C3B C 0.8674(5) 0.5530(2) 0.6397(5) 0.123(2) Uani 1 1 d . U .
H3B H 0.9142 0.5408 0.6454 0.148 Uiso 1 1 calc R U .
C11A C 0.9349(3) 0.63398(19) 0.3745(4) 0.0950(15) Uani 1 1 d . U .
H11A H 0.9404 0.6069 0.3676 0.114 Uiso 1 1 calc R U .
C10A C 0.8944(3) 0.64745(17) 0.4258(3) 0.0814(13) Uani 1 1 d . U .
C14A C 0.8615(4) 0.61816(18) 0.4706(4) 0.0982(16) Uani 1 1 d . U .
H14C H 0.8632 0.6293 0.5270 0.118 Uiso 1 1 calc R U .
H14D H 0.8937 0.5944 0.4851 0.118 Uiso 1 1 calc R U .
C15A C 0.7769(4) 0.60729(17) 0.4099(4) 0.0923(15) Uani 1 1 d . U .
C16A C 0.7113(4) 0.62846(17) 0.4063(4) 0.0884(14) Uani 1 1 d . U .
C17A C 0.6340(4) 0.61831(18) 0.3479(4) 0.0980(16) Uani 1 1 d . U .
C21A C 0.5632(4) 0.6431(2) 0.3374(5) 0.1157(19) Uani 1 1 d . U .
H21A H 0.5710 0.6541 0.3961 0.139 Uiso 1 1 calc R U .
H21B H 0.5173 0.6260 0.3183 0.139 Uiso 1 1 calc R U .
C22A C 0.5469(3) 0.67697(17) 0.2691(4) 0.0911(14) Uani 1 1 d . U .
C23A C 0.5835(3) 0.71411(17) 0.2949(4) 0.0799(13) Uani 1 1 d . U .
C24A C 0.5718(3) 0.74416(16) 0.2321(4) 0.0835(14) Uani 1 1 d . U .
C25A C 0.5219(4) 0.7375(2) 0.1412(4) 0.1118(19) Uani 1 1 d . U .
H25A H 0.5130 0.7575 0.0983 0.134 Uiso 1 1 calc R U .
C28A C 0.6120(3) 0.78401(17) 0.2576(4) 0.0952(15) Uani 1 1 d . U .
H28A H 0.6188 0.7906 0.3190 0.114 Uiso 1 1 calc R U .
H28B H 0.5787 0.8042 0.2173 0.114 Uiso 1 1 calc R U .
C2A C 0.6921(3) 0.78441(15) 0.2520(4) 0.0886(14) Uani 1 1 d . U .
C1A C 0.7608(3) 0.77416(14) 0.3259(4) 0.0843(14) Uani 1 1 d . U .
C6A C 0.8345(3) 0.77334(15) 0.3207(4) 0.0925(15) Uani 1 1 d . U .
C7A C 0.9076(3) 0.75945(18) 0.3989(4) 0.1030(17) Uani 1 1 d . U .
H7A1 H 0.9033 0.7653 0.4558 0.124 Uiso 1 1 calc R U .
H7A2 H 0.9533 0.7734 0.3985 0.124 Uiso 1 1 calc R U .
C8A C 0.9176(3) 0.71530(17) 0.3910(3) 0.0844(14) Uani 1 1 d . U .
C9A C 0.8882(3) 0.68778(18) 0.4337(3) 0.0807(13) Uani 1 1 d . U .
C12A C 0.9663(3) 0.6607(2) 0.3345(4) 0.1046(18) Uani 1 1 d . U .
H12A H 0.9947 0.6516 0.3020 0.126 Uiso 1 1 calc R U .
C13A C 0.9566(3) 0.7003(2) 0.3416(4) 0.0959(16) Uani 1 1 d . U .
H13A H 0.9772 0.7178 0.3120 0.115 Uiso 1 1 calc R U .
C20A C 0.7639(4) 0.57362(19) 0.3560(5) 0.1074(17) Uani 1 1 d . U .
H20A H 0.8058 0.5578 0.3585 0.129 Uiso 1 1 calc R U .
C19A C 0.6867(5) 0.5640(2) 0.2981(6) 0.134(2) Uani 1 1 d . U .
H19A H 0.6782 0.5416 0.2616 0.160 Uiso 1 1 calc R U .
C18A C 0.6248(4) 0.5854(2) 0.2928(5) 0.125(2) Uani 1 1 d . U .
H18A H 0.5746 0.5783 0.2516 0.150 Uiso 1 1 calc R U .
C27A C 0.4980(4) 0.6718(2) 0.1792(5) 0.118(2) Uani 1 1 d . U .
H27A H 0.4724 0.6475 0.1614 0.142 Uiso 1 1 calc R U .
C26A C 0.4851(4) 0.7003(2) 0.1152(5) 0.128(2) Uani 1 1 d . U .
H26A H 0.4524 0.6953 0.0548 0.153 Uiso 1 1 calc R U .
C5A C 0.8372(4) 0.7846(2) 0.2407(5) 0.120(2) Uani 1 1 d . U .
H5A H 0.8855 0.7848 0.2357 0.144 Uiso 1 1 calc R U .
C4A C 0.7699(5) 0.7958(2) 0.1663(5) 0.137(2) Uani 1 1 d . U .
H4A H 0.7734 0.8034 0.1125 0.164 Uiso 1 1 calc R U .
C3A C 0.6981(4) 0.7955(2) 0.1726(5) 0.121(2) Uani 1 1 d . U .
H3A H 0.6531 0.8030 0.1226 0.145 Uiso 1 1 calc R U .
O1S O 0.7249(6) 0.6647(3) 0.0879(3) 0.232(4) Uani 1 1 d D U .
H1OS H 0.7535 0.6460 0.0892 0.348 Uiso 1 1 calc R U .
C1S C 0.7262(7) 0.6716(3) 0.1881(6) 0.195(4) Uani 1 1 d D U .
H1SB H 0.7250 0.6463 0.2152 0.292 Uiso 1 1 calc R U .
H1SA H 0.6810 0.6869 0.1833 0.292 Uiso 1 1 calc R U .
H1SC H 0.7733 0.6855 0.2252 0.292 Uiso 1 1 calc R U .
C2S C 0.7771(6) 0.5000 0.8040(7) 0.143(4) Uani 1 2 d DS TU P
H2SB H 0.7262 0.4903 0.8163 0.214 Uiso 0.5 1 d R U P
H2SA H 0.7668 0.5299 0.7758 0.214 Uiso 0.5 1 d R U P
H2SC H 0.7863 0.4798 0.7563 0.214 Uiso 0.5 1 d R U P
O2S O 0.8498(6) 0.5000 0.8971(4) 0.228(5) Uani 1 2 d DS TU P
H2OS H 0.8592 0.4728 0.9229 0.341 Uiso 0.5 1 d R U P
C3S C 0.5008(10) 0.8638(3) 0.0387(8) 0.188(10) Uani 0.5 1 d D U P
H3S1 H 0.4929 0.8595 0.0934 0.283 Uiso 0.5 1 d R U P
H3S2 H 0.4587 0.8798 -0.0024 0.283 Uiso 0.5 1 d R U P
H3S3 H 0.5502 0.8771 0.0530 0.283 Uiso 0.5 1 d R U P
O3S O 0.5000 0.8258(3) 0.0000 0.319(10) Uani 1 2 d DS TU P
H3OS H 0.4767 0.8100 0.0192 0.479 Uiso 0.5 1 calc R U P

loop_
_atom_site_aniso_label
_atom_site_aniso_U_11
_atom_site_aniso_U_22
_atom_site_aniso_U_33
_atom_site_aniso_U_23
_atom_site_aniso_U_13
_atom_site_aniso_U_12
O1W 0.363(17) 0.184(10) 0.200(10) 0.000 0.101(10) 0.000
O1B 0.148(4) 0.219(6) 0.084(3) 0.046(3) 0.043(3) 0.038(4)
O4A 0.100(3) 0.107(3) 0.073(2) -0.0168(18) 0.0367(19) -0.0039(19)
O1A 0.101(3) 0.110(3) 0.077(2) -0.0243(19) 0.0338(19) -0.003(2)
O2A 0.095(2) 0.133(3) 0.079(2) -0.020(2) 0.0357(19) -0.010(2)
O3A 0.111(3) 0.117(3) 0.074(2) 0.0071(19) 0.040(2) 0.007(2)
C13B 0.219(8) 0.146(6) 0.189(7) 0.010(5) 0.143(7) 0.027(5)
C8B 0.174(7) 0.153(6) 0.149(5) 0.056(4) 0.101(5) 0.087(4)
C7B 0.273(8) 0.157(7) 0.206(7) 0.100(6) 0.161(7) 0.117(6)
C6B 0.226(7) 0.111(5) 0.141(6) 0.061(4) 0.129(5) 0.059(5)
C1B 0.171(6) 0.130(5) 0.100(5) 0.053(4) 0.089(4) 0.042(4)
C2B 0.152(5) 0.100(4) 0.104(4) 0.031(3) 0.082(4) 0.010(4)
C15B 0.175(8) 0.132(7) 0.108(6) 0.000 0.107(6) 0.000
C5B 0.272(9) 0.078(5) 0.194(8) 0.018(5) 0.161(7) 0.002(5)
C9B 0.105(5) 0.202(7) 0.100(4) 0.052(4) 0.050(4) 0.075(4)
C10B 0.081(4) 0.200(7) 0.101(4) 0.027(4) 0.043(3) 0.050(4)
C11B 0.139(6) 0.167(6) 0.111(4) 0.010(4) 0.083(4) 0.030(4)
C12B 0.204(8) 0.153(7) 0.170(6) -0.011(5) 0.132(6) 0.020(5)
C14B 0.078(6) 0.254(11) 0.131(8) 0.000 0.050(6) 0.000
O2B 0.108(3) 0.302(7) 0.077(3) 0.046(3) 0.021(2) 0.058(4)
C4B 0.232(8) 0.107(5) 0.176(7) -0.002(4) 0.141(6) -0.039(5)
C3B 0.170(6) 0.101(4) 0.140(5) 0.018(4) 0.105(5) -0.004(4)
C11A 0.087(4) 0.099(4) 0.097(4) 0.007(3) 0.035(3) 0.012(3)
C10A 0.072(3) 0.096(3) 0.070(3) 0.015(3) 0.022(2) 0.016(3)
C14A 0.111(4) 0.105(4) 0.080(3) 0.022(3) 0.040(3) 0.018(3)
C15A 0.107(4) 0.088(4) 0.085(3) 0.023(3) 0.042(3) 0.007(3)
C16A 0.108(4) 0.086(3) 0.081(3) 0.018(3) 0.048(3) -0.010(3)
C17A 0.096(4) 0.095(4) 0.110(4) 0.014(3) 0.049(3) -0.020(3)
C21A 0.089(4) 0.123(5) 0.145(5) 0.012(4) 0.058(4) -0.021(3)
C22A 0.072(3) 0.098(4) 0.112(4) -0.015(3) 0.045(3) -0.008(3)
C23A 0.063(3) 0.100(3) 0.082(3) -0.016(3) 0.034(2) 0.008(3)
C24A 0.087(3) 0.085(3) 0.081(3) -0.015(3) 0.037(3) 0.013(3)
C25A 0.107(5) 0.122(5) 0.089(4) -0.007(3) 0.022(3) 0.010(3)
C28A 0.101(4) 0.094(4) 0.088(3) 0.005(3) 0.036(3) 0.018(3)
C2A 0.096(3) 0.076(3) 0.098(3) 0.005(3) 0.043(3) 0.010(3)
C1A 0.095(3) 0.066(3) 0.100(4) 0.000(3) 0.047(3) 0.000(2)
C6A 0.093(4) 0.072(3) 0.114(4) -0.003(3) 0.044(3) -0.009(3)
C7A 0.079(3) 0.111(4) 0.108(4) -0.015(3) 0.027(3) -0.034(3)
C8A 0.061(3) 0.106(4) 0.080(3) -0.004(3) 0.022(2) -0.010(3)
C9A 0.057(3) 0.108(4) 0.067(3) 0.004(3) 0.015(2) -0.002(3)
C12A 0.085(4) 0.131(5) 0.116(4) 0.009(4) 0.059(3) 0.012(3)
C13A 0.076(3) 0.115(4) 0.100(4) 0.018(3) 0.039(3) -0.006(3)
C20A 0.119(4) 0.087(4) 0.123(5) 0.015(3) 0.056(4) 0.001(3)
C19A 0.135(6) 0.095(5) 0.159(6) 0.005(4) 0.046(5) -0.007(4)
C18A 0.107(4) 0.093(4) 0.165(6) -0.009(4) 0.045(4) -0.030(3)
C27A 0.096(4) 0.113(5) 0.125(5) -0.027(3) 0.023(4) -0.018(3)
C26A 0.122(5) 0.129(5) 0.098(4) -0.017(4) 0.008(4) 0.006(4)
C5A 0.120(5) 0.118(5) 0.147(5) 0.037(4) 0.080(4) 0.015(4)
C4A 0.149(6) 0.151(6) 0.137(5) 0.052(5) 0.086(5) 0.014(5)
C3A 0.127(5) 0.127(5) 0.118(4) 0.040(4) 0.060(4) 0.032(4)
O1S 0.313(11) 0.277(10) 0.072(3) -0.056(4) 0.043(4) -0.002(6)
C1S 0.237(11) 0.248(12) 0.127(6) -0.034(6) 0.102(7) 0.012(8)
C2S 0.114(7) 0.163(10) 0.116(7) 0.000 0.010(5) 0.000
O2S 0.222(9) 0.324(13) 0.066(4) 0.000 -0.015(5) 0.000
C3S 0.246(17) 0.074(7) 0.092(9) 0.013(5) -0.092(12) -0.051(9)
O3S 0.38(2) 0.105(7) 0.324(16) 0.000 -0.011(14) 0.000

loop_
_atom_type_symbol
_atom_type_description
_atom_type_scat_dispersion_real
_atom_type_scat_dispersion_imag
_atom_type_scat_source
C C 0.0033 0.0016 'International Tables Vol C Tables 4.2.6.8 and 6.1.1.4'
H H 0.0000 0.0000 'International Tables Vol C Tables 4.2.6.8 and 6.1.1.4'
O O 0.0106 0.0060 'International Tables Vol C Tables 4.2.6.8 and 6.1.1.4'

loop_
_geom_angle_atom_site_label_1
_geom_angle_atom_site_label_2
_geom_angle_atom_site_label_3
_geom_angle
_geom_angle_site_symmetry_1
_geom_angle_site_symmetry_3
H2W O1W H1W 103.3 . .
C1B O1B H1OB 109.9 . .
C1B O1B H2OB 119.5 . .
H1OB O1B H2OB 130.6 . .
C23A O4A H4OA 109.4 . .
C1A O1A H1OA 109.5 . .
C9A O2A H2OA 109.4 . .
C16A O3A H3OA 109.5 . .
C12B C13B C8B 124.1(10) . .
C12B C13B H13B 118.0 . .
C8B C13B H13B 117.9 . .
C13B C8B C9B 117.5(8) . .
C13B C8B C7B 120.2(11) . .
C9B C8B C7B 122.2(9) . .
C6B C7B C8B 110.6(6) . .
C6B C7B H7B1 109.2 . .
C8B C7B H7B1 109.6 . .
C6B C7B H7B2 109.9 . .
C8B C7B H7B2 109.4 . .
H7B1 C7B H7B2 108.1 . .
C5B C6B C1B 118.2(9) . .
C5B C6B C7B 124.1(10) . .
C1B C6B C7B 117.5(10) . .
O1B C1B C2B 122.2(8) . .
O1B C1B C6B 120.7(8) . .
C2B C1B C6B 117.1(9) . .
C1B C2B C3B 120.5(7) . .
C1B C2B C15B 121.0(8) . .
C3B C2B C15B 118.4(7) . .
C2B C15B C2B 111.6(7) . 6_565
C2B C15B H15A 109.4 . .
C2B C15B H15A 109.4 6_565 .
C2B C15B H15B 109.2 . .
C2B C15B H15B 109.2 6_565 .
H15A C15B H15B 108.0 . .
C4B C5B C6B 124.5(10) . .
C4B C5B H5B 117.4 . .
C6B C5B H5B 118.0 . .
C10B C9B O2B 120.8(10) . .
C10B C9B C8B 122.1(9) . .
O2B C9B C8B 117.1(8) . .
C9B C10B C11B 117.3(9) . .
C9B C10B C14B 121.2(9) . .
C11B C10B C14B 121.5(8) . .
C12B C11B C10B 122.5(7) . .
C12B C11B H11B 118.7 . .
C10B C11B H11B 118.8 . .
C13B C12B C11B 116.5(9) . .
C13B C12B H12B 121.6 . .
C11B C12B H12B 121.8 . .
C10B C14B C10B 109.6(8) 6_565 .
C10B C14B H14A 109.7 6_565 .
C10B C14B H14A 109.7 . .
C10B C14B H14B 109.8 6_565 .
C10B C14B H14B 109.8 . .
H14A C14B H14B 108.2 . .
C9B O2B H3OB 109.6 . .
C9B O2B H4OB 124.0 . .
H3OB O2B H4OB 126.3 . .
C5B C4B C3B 118.3(10) . .
C5B C4B H4B 121.1 . .
C3B C4B H4B 120.6 . .
C4B C3B C2B 121.2(8) . .
C4B C3B H3B 119.5 . .
C2B C3B H3B 119.4 . .
C12A C11A C10A 119.9(6) . .
C12A C11A H11A 120.1 . .
C10A C11A H11A 120.0 . .
C9A C10A C11A 117.5(5) . .
C9A C10A C14A 123.0(5) . .
C11A C10A C14A 119.6(5) . .
C10A C14A C15A 111.5(4) . .
C10A C14A H14C 109.3 . .
C15A C14A H14C 109.3 . .
C10A C14A H14D 109.3 . .
C15A C14A H14D 109.3 . .
H14C C14A H14D 108.0 . .
C20A C15A C16A 117.6(6) . .
C20A C15A C14A 118.2(6) . .
C16A C15A C14A 124.2(6) . .
O3A C16A C15A 119.5(5) . .
O3A C16A C17A 117.5(6) . .
C15A C16A C17A 122.9(6) . .
C18A C17A C16A 117.0(6) . .
C18A C17A C21A 119.5(6) . .
C16A C17A C21A 123.3(6) . .
C17A C21A C22A 113.9(5) . .
C17A C21A H21A 108.8 . .
C22A C21A H21A 108.8 . .
C17A C21A H21B 108.8 . .
C22A C21A H21B 108.7 . .
H21A C21A H21B 107.7 . .
C27A C22A C23A 117.5(6) . .
C27A C22A C21A 121.1(6) . .
C23A C22A C21A 121.4(5) . .
O4A C23A C24A 119.0(5) . .
O4A C23A C22A 119.6(5) . .
C24A C23A C22A 121.3(5) . .
C23A C24A C25A 119.3(5) . .
C23A C24A C28A 122.4(5) . .
C25A C24A C28A 118.3(5) . .
C24A C25A C26A 119.4(6) . .
C24A C25A H25A 120.3 . .
C26A C25A H25A 120.3 . .
C24A C28A C2A 112.3(4) . .
C24A C28A H28A 109.1 . .
C2A C28A H28A 109.1 . .
C24A C28A H28B 109.2 . .
C2A C28A H28B 109.1 . .
H28A C28A H28B 107.9 . .
C3A C2A C1A 118.2(6) . .
C3A C2A C28A 120.1(6) . .
C1A C2A C28A 121.7(5) . .
O1A C1A C2A 119.3(5) . .
O1A C1A C6A 118.5(5) . .
C2A C1A C6A 122.2(6) . .
C5A C6A C1A 117.3(6) . .
C5A C6A C7A 120.9(6) . .
C1A C6A C7A 121.8(6) . .
C6A C7A C8A 109.6(4) . .
C6A C7A H7A1 109.8 . .
C8A C7A H7A1 109.7 . .
C6A C7A H7A2 109.8 . .
C8A C7A H7A2 109.8 . .
H7A1 C7A H7A2 108.2 . .
C13A C8A C9A 116.4(5) . .
C13A C8A C7A 121.6(5) . .
C9A C8A C7A 121.9(5) . .
C10A C9A C8A 123.3(5) . .
C10A C9A O2A 119.0(5) . .
C8A C9A O2A 117.7(5) . .
C13A C12A C11A 120.7(6) . .
C13A C12A H12A 119.7 . .
C11A C12A H12A 119.7 . .
C12A C13A C8A 122.1(5) . .
C12A C13A H13A 119.0 . .
C8A C13A H13A 118.9 . .
C15A C20A C19A 118.7(7) . .
C15A C20A H20A 120.7 . .
C19A C20A H20A 120.7 . .
C18A C19A C20A 123.0(8) . .
C18A C19A H19A 118.5 . .
C20A C19A H19A 118.5 . .
C19A C18A C17A 120.7(7) . .
C19A C18A H18A 119.6 . .
C17A C18A H18A 119.6 . .
C26A C27A C22A 123.3(6) . .
C26A C27A H27A 118.4 . .
C22A C27A H27A 118.4 . .
C27A C26A C25A 119.2(6) . .
C27A C26A H26A 120.4 . .
C25A C26A H26A 120.4 . .
C6A C5A C4A 121.9(6) . .
C6A C5A H5A 119.0 . .
C4A C5A H5A 119.1 . .
C3A C4A C5A 119.7(7) . .
C3A C4A H4A 120.2 . .
C5A C4A H4A 120.1 . .
C4A C3A C2A 120.7(6) . .
C4A C3A H3A 119.6 . .
C2A C3A H3A 119.6 . .
C1S O1S H1OS 109.5 . .
O1S C1S H1SB 109.5 . .
O1S C1S H1SA 109.5 . .
H1SB C1S H1SA 109.5 . .
O1S C1S H1SC 109.4 . .
H1SB C1S H1SC 109.5 . .
H1SA C1S H1SC 109.5 . .
O2S C2S H2SB 107.6 . .
O2S C2S H2SA 109.8 . .
H2SB C2S H2SA 109.5 . .
O2S C2S H2SC 111.0 . .
H2SB C2S H2SC 109.5 . .
H2SA C2S H2SC 109.5 . .
C2S O2S H2OS 109.8 . .
O3S C3S H3S1 106.8 . .
O3S C3S H3S2 110.0 . .
H3S1 C3S H3S2 109.5 . .
O3S C3S H3S3 111.6 . .
H3S1 C3S H3S3 109.5 . .
H3S2 C3S H3S3 109.5 . .
C3S O3S H3OS 109.5 . .

loop_
_geom_bond_atom_site_label_1
_geom_bond_atom_site_label_2
_geom_bond_distance
_geom_bond_site_symmetry_2
O1W H2W 0.8602 .
O1W H1W 0.9675 .
O1B C1B 1.319(10) .
O1B H1OB 0.8200 .
O1B H2OB 0.9925 .
O4A C23A 1.358(6) .
O4A H4OA 0.8200 .
O1A C1A 1.370(6) .
O1A H1OA 0.8200 .
O2A C9A 1.412(6) .
O2A H2OA 0.8200 .
O3A C16A 1.373(7) .
O3A H3OA 0.8200 .
C13B C12B 1.342(11) .
C13B C8B 1.387(13) .
C13B H13B 0.9300 .
C8B C9B 1.409(12) .
C8B C7B 1.541(11) .
C7B C6B 1.496(12) .
C7B H7B1 0.9700 .
C7B H7B2 0.9700 .
C6B C5B 1.373(13) .
C6B C1B 1.485(12) .
C1B C2B 1.401(10) .
C2B C3B 1.439(10) .
C2B C15B 1.475(8) .
C15B C2B 1.475(8) 6_565
C15B H15A 0.9700 .
C15B H15B 0.9700 .
C5B C4B 1.378(13) .
C5B H5B 0.9300 .
C9B C10B 1.345(10) .
C9B O2B 1.354(9) .
C10B C11B 1.423(10) .
C10B C14B 1.519(9) .
C11B C12B 1.401(11) .
C11B H11B 0.9300 .
C12B H12B 0.9300 .
C14B C10B 1.519(9) 6_565
C14B H14A 0.9700 .
C14B H14B 0.9700 .
O2B H3OB 0.8200 .
O2B H4OB 0.9953 .
C4B C3B 1.373(10) .
C4B H4B 0.9300 .
C3B H3B 0.9300 .
C11A C12A 1.366(8) .
C11A C10A 1.396(7) .
C11A H11A 0.9300 .
C10A C9A 1.373(8) .
C10A C14A 1.490(8) .
C14A C15A 1.521(8) .
C14A H14C 0.9700 .
C14A H14D 0.9700 .
C15A C20A 1.388(8) .
C15A C16A 1.391(8) .
C16A C17A 1.402(8) .
C17A C18A 1.386(9) .
C17A C21A 1.505(9) .
C21A C22A 1.529(8) .
C21A H21A 0.9700 .
C21A H21B 0.9700 .
C22A C27A 1.374(9) .
C22A C23A 1.404(7) .
C23A C24A 1.384(7) .
C24A C25A 1.399(7) .
C24A C28A 1.510(8) .
C25A C26A 1.407(9) .
C25A H25A 0.9300 .
C28A C2A 1.523(8) .
C28A H28A 0.9700 .
C28A H28B 0.9700 .
C2A C3A 1.379(8) .
C2A C1A 1.391(8) .
C1A C6A 1.402(7) .
C6A C5A 1.363(8) .
C6A C7A 1.505(8) .
C7A C8A 1.510(8) .
C7A H7A1 0.9700 .
C7A H7A2 0.9700 .
C8A C13A 1.368(8) .
C8A C9A 1.390(7) .
C12A C13A 1.358(8) .
C12A H12A 0.9300 .
C13A H13A 0.9300 .
C20A C19A 1.395(9) .
C20A H20A 0.9300 .
C19A C18A 1.328(10) .
C19A H19A 0.9300 .
C18A H18A 0.9300 .
C27A C26A 1.358(9) .
C27A H27A 0.9300 .
C26A H26A 0.9300 .
C5A C4A 1.389(10) .
C5A H5A 0.9300 .
C4A C3A 1.374(9) .
C4A H4A 0.9300 .
C3A H3A 0.9300 .
O1S C1S 1.619(9) .
O1S H1OS 0.8202 .
C1S H1SB 0.9600 .
C1S H1SA 0.9600 .
C1S H1SC 0.9600 .
C2S O2S 1.561(10) .
C2S H2SB 1.0894 .
C2S H2SA 1.0896 .
C2S H2SC 1.0896 .
O2S H2OS 0.9913 .
C3S O3S 1.419(13) .
C3S H3S1 0.9600 .
C3S H3S2 0.9600 .
C3S H3S3 0.9600 .
O3S H3OS 0.8200 .
